data_4032361
loop_
_publ_author_name
'Korb, Marcus'
'Lehrich, Steve W.'
'Lang, Heinrich'

_publ_section_title
;
 Reactivity of Ferrocenyl Phosphates Bearing (Hetero-)Aromatics and
 [3]Ferrocenophanes toward Anionic Phospho-Fries Rearrangements
;
_journal_name_full 'The Journal of Organic Chemistry'
_journal_paper_doi 10.1021/acs.joc.7b00030
_journal_year 2017
_chemical_absolute_configuration rmad
_chemical_formula_moiety 'C22 H29 Fe O4 P'
_chemical_formula_sum 'C22 H29 Fe O4 P'
_chemical_formula_weight 444.27
_chemical_name_systematic
;
 ?
;
_space_group_crystal_system monoclinic
_space_group_IT_number 4
_space_group_name_Hall 'P 2yb'
_space_group_name_H-M_alt 'P 1 21 1'
_symmetry_space_group_name_Hall 'P 2yb'
_symmetry_space_group_name_H-M 'P 1 21 1'
_atom_sites_solution_hydrogens geom
_audit_creation_method SHELXL-2013
_cell_angle_alpha 90
_cell_angle_beta 108.344(2)
_cell_angle_gamma 90
_cell_formula_units_Z 4
_cell_length_a 11.8102(2)
_cell_length_b 10.9946(2)
_cell_length_c 16.4247(3)
_cell_measurement_reflns_used 12751
_cell_measurement_temperature 120.00(10)
_cell_measurement_theta_max 28.6710
_cell_measurement_theta_min 3.9180
_cell_volume 2024.35(7)
_computing_cell_refinement
;
CrysAlisPro, Agilent Technologies,
Version 1.171.37.35 (release 13-08-2014 CrysAlis171 .NET)
(compiled Aug 13 2014,18:06:01)
;
_computing_data_collection
;
CrysAlisPro, Agilent Technologies,
Version 1.171.37.35 (release 13-08-2014 CrysAlis171 .NET)
(compiled Aug 13 2014,18:06:01)
;
_computing_data_reduction
;
CrysAlisPro, Agilent Technologies,
Version 1.171.37.35 (release 13-08-2014 CrysAlis171 .NET)
(compiled Aug 13 2014,18:06:01)
;
_computing_structure_refinement 'SHELXL-2013 (Sheldrick, 2013)'
_computing_structure_solution 'SHELXS-2013 (Sheldrick, 2013)'
_diffrn_ambient_temperature 120.00(10)
_diffrn_measured_fraction_theta_full 0.995
_diffrn_measured_fraction_theta_max 0.995
_diffrn_measurement_device_type 'oxford gemini s'
_diffrn_measurement_method '\w scans'
_diffrn_radiation_type MoK\a
_diffrn_radiation_wavelength 0.71073
_diffrn_reflns_av_R_equivalents 0.0269
_diffrn_reflns_av_unetI/netI 0.0369
_diffrn_reflns_Laue_measured_fraction_full 0.995
_diffrn_reflns_Laue_measured_fraction_max 0.995
_diffrn_reflns_limit_h_max 13
_diffrn_reflns_limit_h_min -14
_diffrn_reflns_limit_k_max 13
_diffrn_reflns_limit_k_min -13
_diffrn_reflns_limit_l_max 19
_diffrn_reflns_limit_l_min -20
_diffrn_reflns_number 17922
_diffrn_reflns_point_group_measured_fraction_full 0.970
_diffrn_reflns_point_group_measured_fraction_max 0.970
_diffrn_reflns_theta_full 26.000
_diffrn_reflns_theta_max 25.999
_diffrn_reflns_theta_min 3.454
_diffrn_source 'Enhance (Mo) X-ray Source'
_diffrn_standards_decay_% 0
_diffrn_standards_interval_count 50
_diffrn_standards_interval_time 10
_diffrn_standards_number 2
_exptl_absorpt_coefficient_mu 0.850
_exptl_absorpt_correction_T_max 1.00000
_exptl_absorpt_correction_T_min 0.91165
_exptl_absorpt_correction_type multi-scan
_exptl_absorpt_process_details
;
CrysAlisPro, Agilent Technologies,
Version 1.171.37.35 (release 13-08-2014 CrysAlis171 .NET)
(compiled Aug 13 2014,18:06:01)
Empirical absorption correction using spherical harmonics,
 implemented in SCALE3 ABSPACK scaling algorithm.
;
_exptl_crystal_colour orange
_exptl_crystal_density_diffrn 1.458
_exptl_crystal_description block
_exptl_crystal_F_000 936
_exptl_crystal_size_max 0.4
_exptl_crystal_size_mid 0.3
_exptl_crystal_size_min 0.3
_refine_diff_density_max 0.297
_refine_diff_density_min -0.299
_refine_diff_density_rms 0.052
_refine_ls_abs_structure_details
;
 Flack x determined using 3207 quotients [(I+)-(I-)]/[(I+)+(I-)]
 (Parsons and Flack (2004), Acta Cryst. A60, s61).
;
_refine_ls_abs_structure_Flack 0.002(8)
_refine_ls_extinction_method none
_refine_ls_goodness_of_fit_ref 1.032
_refine_ls_hydrogen_treatment constr
_refine_ls_matrix_type full
_refine_ls_number_parameters 505
_refine_ls_number_reflns 7731
_refine_ls_number_restraints 1
_refine_ls_restrained_S_all 1.032
_refine_ls_R_factor_all 0.0344
_refine_ls_R_factor_gt 0.0322
_refine_ls_shift/su_max 0.000
_refine_ls_shift/su_mean 0.000
_refine_ls_structure_factor_coef Fsqd
_refine_ls_weighting_details 'w=1/[\s^2^(Fo^2^)+(0.0511P)^2^+0.2799P] where P=(Fo^2^+2Fc^2^)/3'
_refine_ls_weighting_scheme calc
_refine_ls_wR_factor_gt 0.0847
_refine_ls_wR_factor_ref 0.0863
_reflns_Friedel_coverage 0.848
_reflns_Friedel_fraction_full 0.943
_reflns_Friedel_fraction_max 0.943
_reflns_number_gt 7362
_reflns_number_total 7731
_reflns_threshold_expression 'I > 2\s(I)'
_cod_data_source_file jo7b00030_si_001.cif
_cod_data_source_block MK-442-A-F1
_cod_original_cell_volume 2024.34(7)
_cod_database_code 4032361
_shelx_space_group_comment
;
The symmetry employed for this shelxl refinement is uniquely defined
by the following loop, which should always be used as a source of
symmetry information in preference to the above space-group names.
They are only intended as comments.
;
_shelxl_version_number 2013-4

loop_
_space_group_symop_operation_xyz
'x, y, z'
'-x, y+1/2, -z'

loop_
_atom_site_label
_atom_site_type_symbol
_atom_site_fract_x
_atom_site_fract_y
_atom_site_fract_z
_atom_site_U_iso_or_equiv
_atom_site_adp_type
_atom_site_occupancy
_atom_site_site_symmetry_order
_atom_site_calc_flag
_atom_site_refinement_flags_posn
_atom_site_refinement_flags_adp
C6 C -0.0546(5) 1.1731(5) 0.6095(4) 0.0485(13) Uani 1 1 d . .
H6A H -0.0198 1.2113 0.5705 0.073 Uiso 1 1 calc R U
H6B H -0.0877 1.2341 0.6372 0.073 Uiso 1 1 calc R U
H6C H -0.1166 1.1186 0.5783 0.073 Uiso 1 1 calc R U
C12 C -0.0923(4) 0.9408(5) 0.4717(3) 0.0444(12) Uani 1 1 d . .
H12A H -0.1705 0.9226 0.4746 0.067 Uiso 1 1 calc R U
H12B H -0.0865 0.9141 0.4175 0.067 Uiso 1 1 calc R U
H12C H -0.0788 1.0269 0.4773 0.067 Uiso 1 1 calc R U
C28 C 1.1228(4) 0.5356(5) 1.0191(3) 0.0375(10) Uani 1 1 d . .
H28A H 1.0859 0.4853 1.0514 0.056 Uiso 1 1 calc R U
H28B H 1.1720 0.5956 1.0563 0.056 Uiso 1 1 calc R U
H28C H 1.1711 0.4861 0.9949 0.056 Uiso 1 1 calc R U
C34 C 1.0682(4) 0.2904(4) 0.8886(3) 0.0401(11) Uani 1 1 d . .
H34A H 1.1419 0.2944 0.8757 0.060 Uiso 1 1 calc R U
H34B H 1.0427 0.2073 0.8868 0.060 Uiso 1 1 calc R U
H34C H 1.0797 0.3230 0.9449 0.060 Uiso 1 1 calc R U
C1 C 0.1616(3) 1.0922(4) 0.6788(3) 0.0252(9) Uani 1 1 d . .
C2 C 0.2244(4) 1.0213(4) 0.7517(2) 0.0282(9) Uani 1 1 d . .
H2 H 0.3052 1.0021 0.7692 0.034 Uiso 1 1 calc R U
C3 C 0.1403(4) 0.9857(4) 0.7921(3) 0.0342(10) Uani 1 1 d . .
H3 H 0.1562 0.9381 0.8412 0.041 Uiso 1 1 calc R U
C4 C 0.0281(4) 1.0346(4) 0.7453(3) 0.0325(9) Uani 1 1 d . .
H4 H -0.0422 1.0232 0.7584 0.039 Uiso 1 1 calc R U
C5 C 0.0391(4) 1.1034(4) 0.6754(3) 0.0301(10) Uani 1 1 d . .
C7 C 0.1239(4) 0.8836(4) 0.5591(2) 0.0253(9) Uani 1 1 d . .
C8 C 0.1832(4) 0.7995(4) 0.6246(3) 0.0265(8) Uani 1 1 d . .
H8 H 0.2649 0.7850 0.6459 0.032 Uiso 1 1 calc R U
C9 C 0.0924(4) 0.7424(4) 0.6509(3) 0.0308(9) Uani 1 1 d . .
H9 H 0.1044 0.6837 0.6935 0.037 Uiso 1 1 calc R U
C10 C -0.0198(4) 0.7903(4) 0.6008(3) 0.0305(9) Uani 1 1 d . .
H10 H -0.0935 0.7684 0.6054 0.037 Uiso 1 1 calc R U
C11 C -0.0004(4) 0.8763(4) 0.5429(3) 0.0272(9) Uani 1 1 d . .
C13 C 0.5149(3) 0.9187(4) 0.5450(2) 0.0259(8) Uani 1 1 d . .
C14 C 0.4933(3) 1.0218(4) 0.6006(2) 0.0226(8) Uani 1 1 d . .
H14 H 0.4948 1.0993 0.5715 0.027 Uiso 1 1 calc R U
C15 C 0.6016(3) 1.0181(4) 0.6854(3) 0.0278(9) Uani 1 1 d . .
C16 C 0.6804(3) 0.9216(4) 0.6615(3) 0.0325(9) Uani 1 1 d . .
H16 H 0.7656 0.9295 0.6931 0.039 Uiso 1 1 calc R U
C17 C 0.6290(4) 0.7930(4) 0.6663(3) 0.0335(10) Uani 1 1 d . .
H17A H 0.6139 0.7803 0.7204 0.040 Uiso 1 1 calc R U
H17B H 0.6822 0.7300 0.6587 0.040 Uiso 1 1 calc R U
C18 C 0.5109(4) 0.7962(4) 0.5899(3) 0.0310(9) Uani 1 1 d . .
H18A H 0.5072 0.7287 0.5511 0.037 Uiso 1 1 calc R U
H18B H 0.4422 0.7925 0.6102 0.037 Uiso 1 1 calc R U
C19 C 0.6506(3) 0.9358(4) 0.5657(3) 0.0317(9) Uani 1 1 d . .
H19A H 0.6866 0.8730 0.5404 0.038 Uiso 1 1 calc R U
H19B H 0.6713 1.0155 0.5494 0.038 Uiso 1 1 calc R U
C20 C 0.4414(4) 0.9223(4) 0.4513(2) 0.0367(9) Uani 1 1 d . .
H20A H 0.4488 1.0009 0.4281 0.055 Uiso 1 1 calc R U
H20B H 0.3592 0.9071 0.4457 0.055 Uiso 1 1 calc R U
H20C H 0.4695 0.8611 0.4207 0.055 Uiso 1 1 calc R U
C21 C 0.5663(4) 0.9920(5) 0.7638(3) 0.0404(11) Uani 1 1 d . .
H21A H 0.5173 1.0570 0.7728 0.061 Uiso 1 1 calc R U
H21B H 0.6366 0.9852 0.8128 0.061 Uiso 1 1 calc R U
H21C H 0.5224 0.9170 0.7560 0.061 Uiso 1 1 calc R U
C22 C 0.6661(4) 1.1415(4) 0.6988(3) 0.0399(11) Uani 1 1 d . .
H22A H 0.6902 1.1602 0.6495 0.060 Uiso 1 1 calc R U
H22B H 0.7352 1.1377 0.7488 0.060 Uiso 1 1 calc R U
H22C H 0.6132 1.2037 0.7063 0.060 Uiso 1 1 calc R U
O1 O 0.2075(2) 1.1453(3) 0.61858(18) 0.0261(6) Uani 1 1 d . .
O2 O 0.1760(2) 0.9641(3) 0.51564(17) 0.0263(6) Uani 1 1 d . .
O3 O 0.3790(2) 1.0115(3) 0.61812(16) 0.0250(6) Uani 1 1 d . .
O4 O 0.2810(2) 1.1523(3) 0.49171(18) 0.0315(7) Uani 1 1 d . .
P1 P 0.26342(8) 1.07293(9) 0.55700(7) 0.0234(2) Uani 1 1 d . .
Fe1 Fe 0.09141(5) 0.92764(5) 0.66645(3) 0.02314(14) Uani 1 1 d . .
C23 C 0.9024(3) 0.5929(4) 0.9358(3) 0.0245(8) Uani 1 1 d . .
C24 C 0.8413(4) 0.6741(4) 0.8688(3) 0.0279(9) Uani 1 1 d . .
H24 H 0.7597 0.6893 0.8494 0.033 Uiso 1 1 calc R U
C25 C 0.9286(4) 0.7274(4) 0.8373(3) 0.0327(10) Uani 1 1 d . .
H25 H 0.9141 0.7832 0.7926 0.039 Uiso 1 1 calc R U
C26 C 1.0426(4) 0.6808(4) 0.8858(3) 0.0313(9) Uani 1 1 d . .
H26 H 1.1149 0.7012 0.8781 0.038 Uiso 1 1 calc R U
C27 C 1.0274(3) 0.5984(4) 0.9478(3) 0.0265(9) Uani 1 1 d . .
C29 C 0.8552(4) 0.3782(4) 0.8209(3) 0.0252(9) Uani 1 1 d . .
C30 C 0.7907(4) 0.4475(4) 0.7470(2) 0.0295(9) Uani 1 1 d . .
H30 H 0.7103 0.4680 0.7304 0.035 Uiso 1 1 calc R U
C31 C 0.8744(4) 0.4786(5) 0.7042(3) 0.0343(10) Uani 1 1 d . .
H31 H 0.8590 0.5251 0.6546 0.041 Uiso 1 1 calc R U
C32 C 0.9867(4) 0.4253(4) 0.7513(2) 0.0325(9) Uani 1 1 d . .
H32 H 1.0563 0.4307 0.7365 0.039 Uiso 1 1 calc R U
C33 C 0.9751(4) 0.3630(4) 0.8240(3) 0.0279(9) Uani 1 1 d . .
C35 C 0.4292(3) 0.4801(4) 0.8131(3) 0.0298(9) Uani 1 1 d . .
C36 C 0.5310(3) 0.4682(4) 0.8980(2) 0.0228(8) Uani 1 1 d . .
H36 H 0.5260 0.3885 0.9234 0.027 Uiso 1 1 calc R U
C37 C 0.5076(4) 0.5705(4) 0.9575(3) 0.0283(9) Uani 1 1 d . .
C38 C 0.3894(4) 0.6248(4) 0.8998(3) 0.0375(10) Uani 1 1 d . .
H38 H 0.3424 0.6668 0.9309 0.045 Uiso 1 1 calc R U
C39 C 0.4102(5) 0.6982(5) 0.8276(3) 0.0443(12) Uani 1 1 d . .
H39A H 0.4741 0.7565 0.8496 0.053 Uiso 1 1 calc R U
H39B H 0.3384 0.7412 0.7953 0.053 Uiso 1 1 calc R U
C40 C 0.4447(4) 0.6010(4) 0.7710(3) 0.0393(11) Uani 1 1 d . .
H40A H 0.3924 0.6051 0.7123 0.047 Uiso 1 1 calc R U
H40B H 0.5265 0.6117 0.7717 0.047 Uiso 1 1 calc R U
C41 C 0.3284(4) 0.5133(5) 0.8490(3) 0.0414(12) Uani 1 1 d . .
H41A H 0.3136 0.4501 0.8856 0.050 Uiso 1 1 calc R U
H41B H 0.2550 0.5337 0.8043 0.050 Uiso 1 1 calc R U
C42 C 0.4136(4) 0.3700(5) 0.7563(3) 0.0456(12) Uani 1 1 d . .
H42A H 0.4826 0.3605 0.7378 0.068 Uiso 1 1 calc R U
H42B H 0.3440 0.3801 0.7072 0.068 Uiso 1 1 calc R U
H42C H 0.4043 0.2990 0.7877 0.068 Uiso 1 1 calc R U
C43 C 0.6095(4) 0.6635(4) 0.9894(3) 0.0418(11) Uani 1 1 d . .
H43A H 0.6239 0.7019 0.9411 0.063 Uiso 1 1 calc R U
H43B H 0.6805 0.6227 1.0233 0.063 Uiso 1 1 calc R U
H43C H 0.5874 0.7240 1.0238 0.063 Uiso 1 1 calc R U
C44 C 0.4903(5) 0.5135(5) 1.0380(3) 0.0461(12) Uani 1 1 d . .
H44A H 0.4276 0.4541 1.0214 0.069 Uiso 1 1 calc R U
H44B H 0.4694 0.5758 1.0716 0.069 Uiso 1 1 calc R U
H44C H 0.5630 0.4750 1.0713 0.069 Uiso 1 1 calc R U
O5 O 0.8540(2) 0.5172(3) 0.98373(16) 0.0263(6) Uani 1 1 d . .
O6 O 0.8095(2) 0.3329(2) 0.88367(18) 0.0262(6) Uani 1 1 d . .
O7 O 0.6464(2) 0.4789(3) 0.88289(17) 0.0242(6) Uani 1 1 d . .
O8 O 0.7378(2) 0.3404(3) 1.01221(18) 0.0318(7) Uani 1 1 d . .
P2 P 0.75901(8) 0.41317(10) 0.94468(6) 0.0231(2) Uani 1 1 d . .
Fe2 Fe 0.92872(5) 0.54115(5) 0.82807(3) 0.02336(14) Uani 1 1 d . .

loop_
_atom_site_aniso_label
_atom_site_aniso_U_11
_atom_site_aniso_U_22
_atom_site_aniso_U_33
_atom_site_aniso_U_23
_atom_site_aniso_U_13
_atom_site_aniso_U_12
C6 0.044(3) 0.042(3) 0.062(3) 0.003(3) 0.021(3) 0.006(2)
C12 0.032(2) 0.059(3) 0.038(3) 0.010(2) 0.0058(19) 0.004(2)
C28 0.033(2) 0.038(2) 0.035(2) -0.004(2) 0.0019(18) -0.003(2)
C34 0.040(2) 0.034(2) 0.050(3) -0.004(2) 0.020(2) 0.004(2)
C1 0.026(2) 0.0231(19) 0.027(2) -0.0016(18) 0.0097(17) -0.0012(16)
C2 0.0290(19) 0.027(2) 0.026(2) -0.0041(18) 0.0052(16) -0.0028(17)
C3 0.043(2) 0.036(2) 0.024(2) -0.0064(19) 0.0106(18) -0.008(2)
C4 0.035(2) 0.034(2) 0.032(2) -0.010(2) 0.0156(17) -0.007(2)
C5 0.027(2) 0.028(2) 0.037(3) -0.0059(19) 0.0123(18) -0.0031(18)
C7 0.029(2) 0.026(2) 0.0191(19) -0.0015(16) 0.0060(16) -0.0018(16)
C8 0.029(2) 0.0223(19) 0.028(2) -0.0016(17) 0.0081(16) 0.0014(16)
C9 0.038(2) 0.021(2) 0.032(2) 0.0032(18) 0.0094(19) -0.0024(17)
C10 0.030(2) 0.029(2) 0.032(2) -0.0034(19) 0.0092(17) -0.0090(18)
C11 0.027(2) 0.029(2) 0.023(2) -0.0033(17) 0.0045(16) -0.0030(17)
C13 0.0245(17) 0.0267(19) 0.0260(19) 0.0015(18) 0.0070(15) 0.0033(18)
C14 0.0193(17) 0.0247(19) 0.0245(19) 0.0017(16) 0.0077(15) 0.0005(15)
C15 0.0228(19) 0.030(2) 0.027(2) -0.0003(17) 0.0026(15) 0.0017(16)
C16 0.0204(17) 0.037(2) 0.036(2) -0.001(2) 0.0033(16) 0.0047(19)
C17 0.034(2) 0.026(2) 0.039(2) 0.0042(19) 0.0087(19) 0.0066(18)
C18 0.034(2) 0.0259(19) 0.034(2) -0.0027(18) 0.0113(18) -0.0003(17)
C19 0.031(2) 0.027(2) 0.041(2) -0.0016(18) 0.0176(18) 0.0007(17)
C20 0.047(2) 0.037(2) 0.026(2) -0.005(2) 0.0113(18) 0.002(2)
C21 0.032(2) 0.055(3) 0.030(2) -0.001(2) 0.0027(18) 0.002(2)
C22 0.033(2) 0.033(2) 0.048(3) -0.012(2) 0.004(2) -0.0018(19)
O1 0.0238(13) 0.0216(14) 0.0350(16) 0.0046(12) 0.0124(12) 0.0017(11)
O2 0.0245(13) 0.0314(15) 0.0232(14) 0.0018(12) 0.0078(11) -0.0022(11)
O3 0.0208(13) 0.0293(15) 0.0257(14) 0.0062(12) 0.0084(11) 0.0050(11)
O4 0.0260(14) 0.0349(16) 0.0344(16) 0.0125(14) 0.0106(12) 0.0026(13)
P1 0.0197(5) 0.0249(5) 0.0246(5) 0.0048(4) 0.0057(4) 0.0021(4)
Fe1 0.0234(3) 0.0230(3) 0.0224(3) -0.0003(2) 0.0063(2) -0.0023(2)
C23 0.0240(19) 0.0227(19) 0.024(2) -0.0056(17) 0.0042(16) -0.0021(16)
C24 0.0243(19) 0.025(2) 0.029(2) -0.0001(18) 0.0020(17) 0.0005(16)
C25 0.036(2) 0.022(2) 0.036(3) -0.0001(18) 0.006(2) -0.0054(17)
C26 0.029(2) 0.028(2) 0.033(2) -0.0038(18) 0.0048(18) -0.0071(17)
C27 0.0231(19) 0.026(2) 0.027(2) -0.0048(17) 0.0034(16) -0.0037(16)
C29 0.030(2) 0.0198(18) 0.026(2) -0.0044(17) 0.0087(17) -0.0056(16)
C30 0.030(2) 0.032(2) 0.021(2) -0.0036(18) 0.0008(16) -0.0055(17)
C31 0.041(2) 0.042(2) 0.019(2) -0.0053(19) 0.0094(18) -0.009(2)
C32 0.034(2) 0.037(2) 0.031(2) -0.007(2) 0.0151(17) -0.005(2)
C33 0.033(2) 0.023(2) 0.029(2) -0.0067(18) 0.0111(18) -0.0019(17)
C35 0.024(2) 0.034(2) 0.030(2) -0.0017(19) 0.0067(17) 0.0051(17)
C36 0.0223(18) 0.0214(18) 0.025(2) 0.0026(16) 0.0082(15) 0.0004(15)
C37 0.028(2) 0.031(2) 0.027(2) -0.0014(17) 0.0121(17) 0.0031(17)
C38 0.032(2) 0.040(2) 0.038(2) -0.007(2) 0.0079(19) 0.008(2)
C39 0.050(3) 0.032(2) 0.041(3) 0.006(2) 0.001(2) 0.012(2)
C40 0.042(2) 0.039(2) 0.031(2) 0.0096(19) 0.0029(19) 0.005(2)
C41 0.024(2) 0.049(3) 0.050(3) -0.009(2) 0.0096(19) 0.0049(19)
C42 0.040(3) 0.046(3) 0.046(3) -0.011(2) 0.006(2) 0.000(2)
C43 0.048(3) 0.034(2) 0.043(3) -0.013(2) 0.014(2) -0.002(2)
C44 0.056(3) 0.048(3) 0.039(3) 0.004(2) 0.022(2) 0.009(2)
O5 0.0269(13) 0.0297(16) 0.0215(13) -0.0045(12) 0.0065(11) -0.0006(12)
O6 0.0279(14) 0.0214(14) 0.0316(16) -0.0024(12) 0.0127(12) -0.0032(12)
O7 0.0210(13) 0.0269(14) 0.0260(14) 0.0044(11) 0.0092(11) 0.0045(11)
O8 0.0287(14) 0.0369(17) 0.0293(15) 0.0130(13) 0.0086(12) 0.0058(13)
P2 0.0219(4) 0.0246(5) 0.0227(5) 0.0043(4) 0.0067(4) 0.0022(4)
Fe2 0.0234(3) 0.0235(3) 0.0214(3) -0.0001(2) 0.0045(2) -0.0035(2)

loop_
_atom_type_symbol
_atom_type_description
_atom_type_scat_dispersion_real
_atom_type_scat_dispersion_imag
_atom_type_scat_source
C C 0.0033 0.0016 'International Tables Vol C Tables 4.2.6.8 and 6.1.1.4'
H H 0.0000 0.0000 'International Tables Vol C Tables 4.2.6.8 and 6.1.1.4'
O O 0.0106 0.0060 'International Tables Vol C Tables 4.2.6.8 and 6.1.1.4'
P P 0.1023 0.0942 'International Tables Vol C Tables 4.2.6.8 and 6.1.1.4'
Fe Fe 0.3463 0.8444 'International Tables Vol C Tables 4.2.6.8 and 6.1.1.4'

loop_
_geom_angle_atom_site_label_1
_geom_angle_atom_site_label_2
_geom_angle_atom_site_label_3
_geom_angle
O1 C1 C2 127.4(4)
O1 C1 C5 123.2(4)
C2 C1 C5 109.3(4)
O1 C1 Fe1 123.7(3)
C2 C1 Fe1 71.1(2)
C5 C1 Fe1 71.9(2)
C3 C2 C1 106.8(4)
C3 C2 Fe1 71.1(2)
C1 C2 Fe1 67.2(2)
C4 C3 C2 108.5(4)
C4 C3 Fe1 69.7(2)
C2 C3 Fe1 68.4(2)
C3 C4 C5 109.6(4)
C3 C4 Fe1 70.1(3)
C5 C4 Fe1 69.6(2)
C4 C5 C1 105.7(4)
C4 C5 C6 128.8(4)
C1 C5 C6 125.4(4)
C4 C5 Fe1 70.1(3)
C1 C5 Fe1 66.3(2)
C6 C5 Fe1 127.1(3)
O2 C7 C11 122.7(3)
O2 C7 C8 127.4(4)
C11 C7 C8 110.0(4)
O2 C7 Fe1 122.7(3)
C11 C7 Fe1 72.5(2)
C8 C7 Fe1 70.9(2)
C9 C8 C7 106.1(4)
C9 C8 Fe1 70.7(2)
C7 C8 Fe1 67.4(2)
C8 C9 C10 108.4(4)
C8 C9 Fe1 68.5(2)
C10 C9 Fe1 70.4(2)
C11 C10 C9 108.6(4)
C11 C10 Fe1 69.5(2)
C9 C10 Fe1 69.3(2)
C7 C11 C10 106.9(4)
C7 C11 C12 125.1(4)
C10 C11 C12 127.7(4)
C7 C11 Fe1 66.7(2)
C10 C11 Fe1 70.5(2)
C12 C11 Fe1 131.9(3)
C20 C13 C14 116.0(3)
C20 C13 C19 116.4(3)
C14 C13 C19 97.8(3)
C20 C13 C18 114.5(4)
C14 C13 C18 109.1(3)
C19 C13 C18 100.8(3)
O3 C14 C13 113.3(3)
O3 C14 C15 111.5(3)
C13 C14 C15 105.6(3)
C21 C15 C22 107.8(4)
C21 C15 C16 116.1(4)
C22 C15 C16 109.4(3)
C21 C15 C14 113.5(3)
C22 C15 C14 109.4(3)
C16 C15 C14 100.5(3)
C19 C16 C15 103.5(3)
C19 C16 C17 100.4(3)
C15 C16 C17 109.7(3)
C16 C17 C18 101.8(3)
C13 C18 C17 104.5(3)
C16 C19 C13 95.8(3)
C1 O1 P1 125.1(3)
C7 O2 P1 126.3(2)
C14 O3 P1 120.6(2)
O4 P1 O3 115.74(16)
O4 P1 O1 110.86(17)
O3 P1 O1 105.12(15)
O4 P1 O2 111.28(17)
O3 P1 O2 105.51(15)
O1 P1 O2 107.82(15)
C1 Fe1 C7 97.06(17)
C1 Fe1 C8 114.82(17)
C7 Fe1 C8 41.64(16)
C1 Fe1 C2 41.74(17)
C7 Fe1 C2 114.47(17)
C8 Fe1 C2 101.89(17)
C1 Fe1 C5 41.78(16)
C7 Fe1 C5 116.29(18)
C8 Fe1 C5 152.44(17)
C2 Fe1 C5 69.92(17)
C1 Fe1 C9 154.59(18)
C7 Fe1 C9 68.63(18)
C8 Fe1 C9 40.80(17)
C2 Fe1 C9 123.81(17)
C5 Fe1 C9 163.46(17)
C1 Fe1 C11 115.28(17)
C7 Fe1 C11 40.85(16)
C8 Fe1 C11 69.32(16)
C2 Fe1 C11 151.04(17)
C5 Fe1 C11 104.63(17)
C9 Fe1 C11 68.09(17)
C1 Fe1 C4 68.61(17)
C7 Fe1 C4 155.79(18)
C8 Fe1 C4 162.01(17)
C2 Fe1 C4 68.34(16)
C5 Fe1 C4 40.30(17)
C9 Fe1 C4 131.56(19)
C11 Fe1 C4 126.51(17)
C1 Fe1 C3 68.72(18)
C7 Fe1 C3 153.61(17)
C8 Fe1 C3 122.93(18)
C2 Fe1 C3 40.43(17)
C5 Fe1 C3 68.38(19)
C9 Fe1 C3 114.91(19)
C11 Fe1 C3 165.38(17)
C4 Fe1 C3 40.13(17)
C1 Fe1 C10 154.18(17)
C7 Fe1 C10 68.03(17)
C8 Fe1 C10 68.59(17)
C2 Fe1 C10 163.45(17)
C5 Fe1 C10 124.77(17)
C9 Fe1 C10 40.38(17)
C11 Fe1 C10 39.98(16)
C4 Fe1 C10 116.69(17)
C3 Fe1 C10 132.86(18)
O5 C23 C24 128.0(3)
O5 C23 C27 122.6(3)
C24 C23 C27 109.3(4)
O5 C23 Fe2 123.1(3)
C24 C23 Fe2 70.9(2)
C27 C23 Fe2 71.9(2)
C25 C24 C23 106.9(4)
C25 C24 Fe2 70.9(3)
C23 C24 Fe2 67.3(2)
C24 C25 C26 108.3(4)
C24 C25 Fe2 68.4(2)
C26 C25 Fe2 70.2(3)
C27 C26 C25 108.7(4)
C27 C26 Fe2 69.1(2)
C25 C26 Fe2 69.3(2)
C26 C27 C23 106.7(3)
C26 C27 C28 128.1(4)
C23 C27 C28 125.0(4)
C26 C27 Fe2 70.6(2)
C23 C27 Fe2 66.5(2)
C28 C27 Fe2 131.7(3)
O6 C29 C33 123.2(4)
O6 C29 C30 126.0(4)
C33 C29 C30 110.7(4)
O6 C29 Fe2 122.9(3)
C33 C29 Fe2 71.8(2)
C30 C29 Fe2 71.0(2)
C31 C30 C29 106.2(4)
C31 C30 Fe2 70.3(2)
C29 C30 Fe2 67.1(2)
C30 C31 C32 107.7(4)
C30 C31 Fe2 68.8(2)
C32 C31 Fe2 69.8(2)
C33 C32 C31 109.4(4)
C33 C32 Fe2 69.1(2)
C31 C32 Fe2 69.4(2)
C29 C33 C32 105.9(4)
C29 C33 C34 126.4(4)
C32 C33 C34 127.6(4)
C29 C33 Fe2 67.1(2)
C32 C33 Fe2 70.3(2)
C34 C33 Fe2 129.4(3)
C42 C35 C41 118.2(4)
C42 C35 C40 115.3(4)
C41 C35 C40 100.6(4)
C42 C35 C36 113.8(4)
C41 C35 C36 98.7(3)
C40 C35 C36 108.2(3)
O7 C36 C35 110.1(3)
O7 C36 C37 113.8(3)
C35 C36 C37 105.3(3)
C44 C37 C38 110.4(4)
C44 C37 C43 106.2(4)
C38 C37 C43 114.3(4)
C44 C37 C36 110.0(3)
C38 C37 C36 101.4(3)
C43 C37 C36 114.6(3)
C39 C38 C41 99.4(4)
C39 C38 C37 110.5(4)
C41 C38 C37 101.8(3)
C38 C39 C40 103.9(4)
C35 C40 C39 103.6(4)
C35 C41 C38 96.4(3)
C23 O5 P2 124.6(2)
C29 O6 P2 125.3(3)
C36 O7 P2 119.8(2)
O8 P2 O7 115.58(16)
O8 P2 O6 111.46(18)
O7 P2 O6 104.96(15)
O8 P2 O5 110.98(17)
O7 P2 O5 106.02(16)
O6 P2 O5 107.29(14)
C23 Fe2 C29 97.15(17)
C23 Fe2 C24 41.75(16)
C29 Fe2 C24 114.49(17)
C23 Fe2 C30 114.41(17)
C29 Fe2 C30 41.84(16)
C24 Fe2 C30 101.28(17)
C23 Fe2 C33 115.18(17)
C29 Fe2 C33 41.07(17)
C24 Fe2 C33 151.10(17)
C30 Fe2 C33 70.14(17)
C23 Fe2 C27 41.58(15)
C29 Fe2 C27 116.26(17)
C24 Fe2 C27 69.81(16)
C30 Fe2 C27 152.08(17)
C33 Fe2 C27 104.42(16)
C23 Fe2 C31 153.87(17)
C29 Fe2 C31 69.06(18)
C24 Fe2 C31 122.56(18)
C30 Fe2 C31 40.83(17)
C33 Fe2 C31 69.45(18)
C27 Fe2 C31 164.51(17)
C23 Fe2 C25 69.05(18)
C29 Fe2 C25 153.80(18)
C24 Fe2 C25 40.72(17)
C30 Fe2 C25 122.37(17)
C33 Fe2 C25 165.01(18)
C27 Fe2 C25 68.61(17)
C31 Fe2 C25 113.62(19)
C23 Fe2 C32 154.88(17)
C29 Fe2 C32 68.11(17)
C24 Fe2 C32 162.68(17)
C30 Fe2 C32 68.73(17)
C33 Fe2 C32 40.60(17)
C27 Fe2 C32 125.59(16)
C31 Fe2 C32 40.86(17)
C25 Fe2 C32 132.15(19)
C23 Fe2 C26 68.74(17)
C29 Fe2 C26 155.65(17)
C24 Fe2 C26 68.70(17)
C30 Fe2 C26 161.94(17)
C33 Fe2 C26 125.87(17)
C27 Fe2 C26 40.32(17)
C31 Fe2 C26 131.35(18)
C25 Fe2 C26 40.52(17)
C32 Fe2 C26 116.62(18)

loop_
_geom_bond_atom_site_label_1
_geom_bond_atom_site_label_2
_geom_bond_distance
C6 C5 1.493(7)
C12 C11 1.500(6)
C28 C27 1.512(6)
C34 C33 1.496(6)
C1 O1 1.396(5)
C1 C2 1.426(6)
C1 C5 1.436(6)
C1 Fe1 1.974(4)
C2 C3 1.413(6)
C2 Fe1 2.026(4)
C3 C4 1.412(6)
C3 Fe1 2.061(4)
C4 C5 1.414(6)
C4 Fe1 2.055(4)
C5 Fe1 2.049(4)
C7 O2 1.396(5)
C7 C11 1.410(6)
C7 C8 1.424(6)
C7 Fe1 1.979(4)
C8 C9 1.422(6)
C8 Fe1 2.025(4)
C9 C10 1.422(6)
C9 Fe1 2.053(4)
C10 C11 1.409(6)
C10 Fe1 2.068(4)
C11 Fe1 2.055(4)
C13 C20 1.511(5)
C13 C14 1.527(5)
C13 C19 1.542(5)
C13 C18 1.543(6)
C14 O3 1.470(4)
C14 C15 1.567(5)
C15 C21 1.501(6)
C15 C22 1.538(6)
C15 C16 1.541(6)
C16 C19 1.509(6)
C16 C17 1.551(6)
C17 C18 1.556(6)
O1 P1 1.585(3)
O2 P1 1.587(3)
O3 P1 1.570(3)
O4 P1 1.447(3)
C23 O5 1.386(5)
C23 C24 1.424(6)
C23 C27 1.428(5)
C23 Fe2 1.974(4)
C24 C25 1.418(6)
C24 Fe2 2.021(4)
C25 C26 1.426(6)
C25 Fe2 2.054(5)
C26 C27 1.416(6)
C26 Fe2 2.065(4)
C27 Fe2 2.044(4)
C29 O6 1.397(5)
C29 C33 1.411(6)
C29 C30 1.432(6)
C29 Fe2 1.978(4)
C30 C31 1.423(6)
C30 Fe2 2.030(4)
C31 C32 1.433(6)
C31 Fe2 2.050(4)
C32 C33 1.421(6)
C32 Fe2 2.056(4)
C33 Fe2 2.040(4)
C35 C42 1.504(6)
C35 C41 1.530(6)
C35 C40 1.536(6)
C35 C36 1.534(5)
C36 O7 1.465(5)
C36 C37 1.571(5)
C37 C44 1.534(6)
C37 C38 1.539(6)
C37 C43 1.541(6)
C38 C39 1.517(7)
C38 C41 1.530(7)
C39 C40 1.552(7)
O5 P2 1.590(3)
O6 P2 1.586(3)
O7 P2 1.573(3)
O8 P2 1.452(3)

loop_
_geom_torsion_atom_site_label_1
_geom_torsion_atom_site_label_2
_geom_torsion_atom_site_label_3
_geom_torsion_atom_site_label_4
_geom_torsion
O1 C1 C2 C3 -178.8(4)
C5 C1 C2 C3 1.6(5)
Fe1 C1 C2 C3 -60.4(3)
O1 C1 C2 Fe1 -118.4(4)
C5 C1 C2 Fe1 62.1(3)
C1 C2 C3 C4 -0.4(5)
Fe1 C2 C3 C4 -58.3(3)
C1 C2 C3 Fe1 57.9(3)
C2 C3 C4 C5 -1.0(5)
Fe1 C3 C4 C5 -58.5(3)
C2 C3 C4 Fe1 57.6(3)
C3 C4 C5 C1 1.9(5)
Fe1 C4 C5 C1 -56.9(3)
C3 C4 C5 C6 -179.0(5)
Fe1 C4 C5 C6 122.1(5)
C3 C4 C5 Fe1 58.9(3)
O1 C1 C5 C4 178.2(4)
C2 C1 C5 C4 -2.2(5)
Fe1 C1 C5 C4 59.4(3)
O1 C1 C5 C6 -0.9(7)
C2 C1 C5 C6 178.7(4)
Fe1 C1 C5 C6 -119.7(5)
O1 C1 C5 Fe1 118.9(4)
C2 C1 C5 Fe1 -61.5(3)
O2 C7 C8 C9 177.6(4)
C11 C7 C8 C9 -1.9(5)
Fe1 C7 C8 C9 60.5(3)
O2 C7 C8 Fe1 117.1(4)
C11 C7 C8 Fe1 -62.3(3)
C7 C8 C9 C10 0.9(5)
Fe1 C8 C9 C10 59.3(3)
C7 C8 C9 Fe1 -58.4(3)
C8 C9 C10 C11 0.4(5)
Fe1 C9 C10 C11 58.5(3)
C8 C9 C10 Fe1 -58.1(3)
O2 C7 C11 C10 -177.4(3)
C8 C7 C11 C10 2.1(5)
Fe1 C7 C11 C10 -59.3(3)
O2 C7 C11 C12 7.7(7)
C8 C7 C11 C12 -172.8(4)
Fe1 C7 C11 C12 125.8(4)
O2 C7 C11 Fe1 -118.1(4)
C8 C7 C11 Fe1 61.4(3)
C9 C10 C11 C7 -1.5(5)
Fe1 C10 C11 C7 56.8(3)
C9 C10 C11 C12 173.2(4)
Fe1 C10 C11 C12 -128.4(5)
C9 C10 C11 Fe1 -58.4(3)
C20 C13 C14 O3 73.0(4)
C19 C13 C14 O3 -162.4(3)
C18 C13 C14 O3 -58.1(4)
C20 C13 C14 C15 -164.7(4)
C19 C13 C14 C15 -40.1(4)
C18 C13 C14 C15 64.2(4)
O3 C14 C15 C21 6.0(5)
C13 C14 C15 C21 -117.5(4)
O3 C14 C15 C22 -114.4(4)
C13 C14 C15 C22 122.1(4)
O3 C14 C15 C16 130.6(3)
C13 C14 C15 C16 7.1(4)
C21 C15 C16 C19 152.7(4)
C22 C15 C16 C19 -85.2(4)
C14 C15 C16 C19 29.9(4)
C21 C15 C16 C17 46.2(5)
C22 C15 C16 C17 168.4(3)
C14 C15 C16 C17 -76.6(4)
C19 C16 C17 C18 -40.2(4)
C15 C16 C17 C18 68.4(4)
C20 C13 C18 C17 155.3(3)
C14 C13 C18 C17 -72.8(4)
C19 C13 C18 C17 29.5(4)
C16 C17 C18 C13 5.9(4)
C15 C16 C19 C13 -55.1(4)
C17 C16 C19 C13 58.3(4)
C20 C13 C19 C16 -178.5(4)
C14 C13 C19 C16 57.3(4)
C18 C13 C19 C16 -54.0(4)
C2 C1 O1 P1 62.5(5)
C5 C1 O1 P1 -117.9(4)
Fe1 C1 O1 P1 -28.5(4)
C11 C7 O2 P1 116.5(4)
C8 C7 O2 P1 -62.9(5)
Fe1 C7 O2 P1 27.2(4)
C13 C14 O3 P1 -90.8(4)
C15 C14 O3 P1 150.2(3)
C14 O3 P1 O4 -8.4(3)
C14 O3 P1 O1 -131.1(3)
C14 O3 P1 O2 115.1(3)
C1 O1 P1 O4 168.9(3)
C1 O1 P1 O3 -65.4(3)
C1 O1 P1 O2 46.8(3)
C7 O2 P1 O4 -168.3(3)
C7 O2 P1 O3 65.4(3)
C7 O2 P1 O1 -46.5(3)
O5 C23 C24 C25 -177.7(4)
C27 C23 C24 C25 1.8(5)
Fe2 C23 C24 C25 -60.1(3)
O5 C23 C24 Fe2 -117.6(4)
C27 C23 C24 Fe2 61.9(3)
C23 C24 C25 C26 -1.1(5)
Fe2 C24 C25 C26 -59.0(3)
C23 C24 C25 Fe2 57.9(3)
C24 C25 C26 C27 0.0(5)
Fe2 C25 C26 C27 -57.9(3)
C24 C25 C26 Fe2 57.9(3)
C25 C26 C27 C23 1.1(5)
Fe2 C26 C27 C23 -56.9(3)
C25 C26 C27 C28 -173.6(4)
Fe2 C26 C27 C28 128.3(5)
C25 C26 C27 Fe2 58.1(3)
O5 C23 C27 C26 177.7(4)
C24 C23 C27 C26 -1.8(5)
Fe2 C23 C27 C26 59.5(3)
O5 C23 C27 C28 -7.3(6)
C24 C23 C27 C28 173.1(4)
Fe2 C23 C27 C28 -125.5(4)
O5 C23 C27 Fe2 118.2(4)
C24 C23 C27 Fe2 -61.4(3)
O6 C29 C30 C31 177.1(4)
C33 C29 C30 C31 -1.4(5)
Fe2 C29 C30 C31 59.8(3)
O6 C29 C30 Fe2 117.4(4)
C33 C29 C30 Fe2 -61.1(3)
C29 C30 C31 C32 1.5(5)
Fe2 C30 C31 C32 59.2(3)
C29 C30 C31 Fe2 -57.7(3)
C30 C31 C32 C33 -1.1(5)
Fe2 C31 C32 C33 57.5(3)
C30 C31 C32 Fe2 -58.6(3)
O6 C29 C33 C32 -177.8(4)
C30 C29 C33 C32 0.7(5)
Fe2 C29 C33 C32 -59.9(3)
O6 C29 C33 C34 5.1(6)
C30 C29 C33 C34 -176.4(4)
Fe2 C29 C33 C34 123.0(4)
O6 C29 C33 Fe2 -117.9(4)
C30 C29 C33 Fe2 60.7(3)
C31 C32 C33 C29 0.2(5)
Fe2 C32 C33 C29 57.9(3)
C31 C32 C33 C34 177.3(4)
Fe2 C32 C33 C34 -125.1(4)
C31 C32 C33 Fe2 -57.7(3)
C42 C35 C36 O7 73.8(5)
C41 C35 C36 O7 -160.0(3)
C40 C35 C36 O7 -55.7(4)
C42 C35 C36 C37 -163.2(4)
C41 C35 C36 C37 -37.0(4)
C40 C35 C36 C37 67.3(4)
O7 C36 C37 C44 -119.6(4)
C35 C36 C37 C44 119.7(4)
O7 C36 C37 C38 123.6(3)
C35 C36 C37 C38 2.9(4)
O7 C36 C37 C43 -0.1(5)
C35 C36 C37 C43 -120.7(4)
C44 C37 C38 C39 171.1(4)
C43 C37 C38 C39 51.5(5)
C36 C37 C38 C39 -72.3(4)
C44 C37 C38 C41 -84.0(4)
C43 C37 C38 C41 156.4(4)
C36 C37 C38 C41 32.5(4)
C41 C38 C39 C40 -38.4(4)
C37 C38 C39 C40 68.0(5)
C42 C35 C40 C39 159.1(4)
C41 C35 C40 C39 30.7(4)
C36 C35 C40 C39 -72.3(4)
C38 C39 C40 C35 4.8(4)
C42 C35 C41 C38 179.4(4)
C40 C35 C41 C38 -54.2(4)
C36 C35 C41 C38 56.4(4)
C39 C38 C41 C35 57.3(4)
C37 C38 C41 C35 -56.1(4)
C24 C23 O5 P2 59.3(5)
C27 C23 O5 P2 -120.2(4)
Fe2 C23 O5 P2 -31.5(4)
C33 C29 O6 P2 116.0(4)
C30 C29 O6 P2 -62.4(5)
Fe2 C29 O6 P2 27.2(4)
C35 C36 O7 P2 -151.6(3)
C37 C36 O7 P2 90.5(3)
C36 O7 P2 O8 2.4(3)
C36 O7 P2 O6 125.6(3)
C36 O7 P2 O5 -121.0(3)
C29 O6 P2 O8 -170.0(3)
C29 O6 P2 O7 64.1(3)
C29 O6 P2 O5 -48.4(3)
C23 O5 P2 O8 172.7(3)
C23 O5 P2 O7 -61.1(3)
C23 O5 P2 O6 50.7(3)
